data_7039710
loop_
_publ_author_name
'Saad, Suad T.'
'Metherell, Alexander J.'
'Baggaley, Elizabeth'
'Ward, Michael D.'

_publ_section_title
;
 Synthesis and photophysical properties of Ir(iii)/Re(i) dyads: control of
 Ir\\rightarrow Re photoinduced energy transfer.
;
_journal_issue 28
_journal_name_full 'Dalton transactions (Cambridge, England : 2003)'
_journal_page_first 11568
_journal_page_last 11579
_journal_paper_doi 10.1039/c6dt01614f
_journal_volume 45
_journal_year 2016
_chemical_formula_sum 'C51 H35 Cl F4 Ir N10 O6 Re'
_chemical_formula_weight 1373.74
_chemical_name_systematic
;
 ?
;
_space_group_crystal_system monoclinic
_space_group_IT_number 13
_space_group_name_Hall '-P 2yac'
_space_group_name_H-M_alt 'P 1 2/n 1'
_symmetry_space_group_name_Hall '-P 2yac'
_symmetry_space_group_name_H-M 'P 1 2/n 1'
_atom_sites_solution_hydrogens geom
_audit_creation_method SHELXL-2013
_audit_update_record
;
2016-04-25 deposited with the CCDC.
2016-06-27 downloaded from the CCDC.
;
_cell_angle_alpha 90
_cell_angle_beta 94.513(2)
_cell_angle_gamma 90
_cell_formula_units_Z 4
_cell_length_a 17.2876(10)
_cell_length_b 13.6694(9)
_cell_length_c 24.8368(14)
_cell_measurement_reflns_used 9830
_cell_measurement_temperature 100(2)
_cell_measurement_theta_max 27.49
_cell_measurement_theta_min 2.22
_cell_volume 5851.0(6)
_computing_cell_refinement 'Bruker SAINT'
_computing_data_collection 'Bruker APEX2'
_computing_data_reduction 'Bruker SAINT'
_computing_molecular_graphics 'Bruker SHELXTL'
_computing_publication_material 'Bruker SHELXTL'
_computing_structure_refinement 'SHELXL-2014 (Sheldrick 2014)'
_computing_structure_solution 'SHELXS-97 (Sheldrick 2008)'
_diffrn_ambient_temperature 100(2)
_diffrn_measured_fraction_theta_full 1.000
_diffrn_measured_fraction_theta_max 0.996
_diffrn_measurement_device_type 'Bruker APEX-II CCD'
_diffrn_measurement_method '\f and \w scans'
_diffrn_radiation_type MoK\a
_diffrn_radiation_wavelength 0.71073
_diffrn_reflns_av_R_equivalents 0.0355
_diffrn_reflns_av_unetI/netI 0.0376
_diffrn_reflns_Laue_measured_fraction_full 1.000
_diffrn_reflns_Laue_measured_fraction_max 0.996
_diffrn_reflns_limit_h_max 22
_diffrn_reflns_limit_h_min -22
_diffrn_reflns_limit_k_max 15
_diffrn_reflns_limit_k_min -17
_diffrn_reflns_limit_l_max 32
_diffrn_reflns_limit_l_min -32
_diffrn_reflns_number 53302
_diffrn_reflns_point_group_measured_fraction_full 1.000
_diffrn_reflns_point_group_measured_fraction_max 0.996
_diffrn_reflns_theta_full 25.242
_diffrn_reflns_theta_max 27.539
_diffrn_reflns_theta_min 1.385
_diffrn_source 'sealed tube'
_exptl_absorpt_coefficient_mu 4.449
_exptl_absorpt_correction_T_max 0.7456
_exptl_absorpt_correction_T_min 0.6168
_exptl_absorpt_correction_type multi-scan
_exptl_absorpt_process_details sadabs
_exptl_crystal_colour yellow
_exptl_crystal_density_diffrn 1.559
_exptl_crystal_description block
_exptl_crystal_F_000 2656
_exptl_crystal_preparation Luminescent
_exptl_crystal_recrystallization_method 'Re-crystallisation from solvent'
_exptl_crystal_size_max 0.100
_exptl_crystal_size_mid 0.060
_exptl_crystal_size_min 0.060
_refine_diff_density_max 3.473
_refine_diff_density_min -1.228
_refine_diff_density_rms 0.162
_refine_ls_extinction_method none
_refine_ls_goodness_of_fit_ref 1.082
_refine_ls_hydrogen_treatment constr
_refine_ls_matrix_type full
_refine_ls_number_parameters 632
_refine_ls_number_reflns 13450
_refine_ls_number_restraints 9
_refine_ls_restrained_S_all 1.084
_refine_ls_R_factor_all 0.0624
_refine_ls_R_factor_gt 0.0473
_refine_ls_shift/su_max 0.002
_refine_ls_shift/su_mean 0.000
_refine_ls_structure_factor_coef Fsqd
_refine_ls_weighting_details 'w=1/[\s^2^(Fo^2^)+(0.0483P)^2^+29.3635P] where P=(Fo^2^+2Fc^2^)/3'
_refine_ls_weighting_scheme calc
_refine_ls_wR_factor_gt 0.1031
_refine_ls_wR_factor_ref 0.1091
_reflns_Friedel_coverage 0.000
_reflns_number_gt 11094
_reflns_number_total 13450
_reflns_threshold_expression 'I > 2\s(I)'
_cod_data_source_file c6dt01614f1.cif
_cod_data_source_block p2n_sq
_cod_depositor_comments 'Adding full bibliography for 7039709--7039714.cif.'
_cod_database_code 7039710
_shelx_space_group_comment
;
The symmetry employed for this shelxl refinement is uniquely defined
by the following loop, which should always be used as a source of
symmetry information in preference to the above space-group names.
They are only intended as comments.
;
_shelx_estimated_absorpt_t_min 0.665
_shelx_estimated_absorpt_t_max 0.776
_shelxl_version_number 2013-4
_solvent_exptl_crystal_recrystallization_method 'MeCN, ether'

loop_
_space_group_symop_operation_xyz
'x, y, z'
'-x+1/2, y, -z+1/2'
'-x, -y, -z'
'x-1/2, -y, z-1/2'

loop_
_atom_site_label
_atom_site_type_symbol
_atom_site_fract_x
_atom_site_fract_y
_atom_site_fract_z
_atom_site_U_iso_or_equiv
_atom_site_adp_type
_atom_site_occupancy
_atom_site_site_symmetry_order
_atom_site_calc_flag
_atom_site_refinement_flags_posn
_atom_site_refinement_flags_adp
_atom_site_refinement_flags_occupancy
Ir1 Ir 0.29172(2) 0.66160(2) 0.55988(2) 0.02357(7) Uani 1 1 d . . .
Re1 Re 0.15585(2) 1.29462(2) 0.39837(2) 0.02355(7) Uani 1 1 d . . .
Cl1 Cl 0.07216(8) 1.30098(12) 0.31278(6) 0.0322(3) Uani 1 1 d . . .
N11A N 0.2020(3) 0.5645(4) 0.58282(19) 0.0274(11) Uani 1 1 d . . .
C12A C 0.1445(3) 0.6054(5) 0.6090(2) 0.0277(13) Uani 1 1 d . . .
C13A C 0.0855(4) 0.5492(5) 0.6283(3) 0.0345(15) Uani 1 1 d . . .
H13A H 0.0457 0.5795 0.6467 0.041 Uiso 1 1 calc R U .
C14A C 0.0854(4) 0.4499(5) 0.6206(3) 0.0419(17) Uani 1 1 d . . .
H14A H 0.0455 0.4106 0.6336 0.050 Uiso 1 1 calc R U .
C15A C 0.1441(4) 0.4076(6) 0.5936(3) 0.0439(17) Uani 1 1 d . . .
H15A H 0.1454 0.3390 0.5879 0.053 Uiso 1 1 calc R U .
C16A C 0.2009(4) 0.4675(5) 0.5752(3) 0.0349(15) Uani 1 1 d . . .
H16A H 0.2408 0.4386 0.5563 0.042 Uiso 1 1 calc R U .
N21A N 0.2051(3) 0.8506(4) 0.6098(2) 0.0301(11) Uani 1 1 d . . .
N22A N 0.2119(3) 0.7547(4) 0.59601(18) 0.0225(10) Uani 1 1 d . . .
C23A C 0.1500(3) 0.7113(5) 0.6158(2) 0.0283(13) Uani 1 1 d . . .
C24A C 0.1039(4) 0.7793(5) 0.6407(2) 0.0333(15) Uani 1 1 d . . .
H24A H 0.0572 0.7671 0.6573 0.040 Uiso 1 1 calc R U .
C25A C 0.1404(4) 0.8664(5) 0.6361(3) 0.0354(15) Uani 1 1 d . . .
H25A H 0.1236 0.9277 0.6489 0.042 Uiso 1 1 calc R U .
C26A C 0.2570(4) 0.9243(5) 0.5903(2) 0.0328(14) Uani 1 1 d . . .
H26A H 0.3107 0.8986 0.5932 0.039 Uiso 1 1 calc R U .
H26B H 0.2559 0.9832 0.6135 0.039 Uiso 1 1 calc R U .
N31A N 0.2321(3) 1.3901(4) 0.35508(18) 0.0248(10) Uani 1 1 d . . .
C32A C 0.2862(3) 1.3461(4) 0.3261(2) 0.0246(12) Uani 1 1 d . . .
C33A C 0.3363(3) 1.3992(5) 0.2969(2) 0.0312(14) Uani 1 1 d . . .
H33A H 0.3740 1.3668 0.2775 0.037 Uiso 1 1 calc R U .
C34A C 0.3310(4) 1.4998(5) 0.2960(2) 0.0364(15) Uani 1 1 d . . .
H34A H 0.3650 1.5373 0.2760 0.044 Uiso 1 1 calc R U .
C35A C 0.2762(4) 1.5456(5) 0.3243(2) 0.0362(15) Uani 1 1 d . . .
H35A H 0.2714 1.6148 0.3240 0.043 Uiso 1 1 calc R U .
C36A C 0.2281(4) 1.4879(5) 0.3534(2) 0.0315(14) Uani 1 1 d . . .
H36A H 0.1903 1.5195 0.3732 0.038 Uiso 1 1 calc R U .
N41A N 0.2319(3) 1.1014(4) 0.3436(2) 0.0326(12) Uani 1 1 d . . .
N42A N 0.2268(3) 1.1982(4) 0.35285(19) 0.0274(11) Uani 1 1 d . . .
C43A C 0.2833(3) 1.2407(5) 0.3261(2) 0.0259(12) Uani 1 1 d . . .
C44A C 0.3253(4) 1.1689(5) 0.3006(3) 0.0391(16) Uani 1 1 d . . .
H44A H 0.3682 1.1781 0.2794 0.047 Uiso 1 1 calc R U .
C45A C 0.2907(4) 1.0831(5) 0.3128(3) 0.0421(17) Uani 1 1 d . . .
H45A H 0.3058 1.0201 0.3014 0.051 Uiso 1 1 calc R U .
C46A C 0.1783(4) 1.0331(5) 0.3663(3) 0.0359(15) Uani 1 1 d . . .
H46A H 0.1772 0.9716 0.3453 0.043 Uiso 1 1 calc R U .
H46B H 0.1254 1.0614 0.3626 0.043 Uiso 1 1 calc R U .
C51A C 0.2347(4) 0.9526(4) 0.5327(2) 0.0290(13) Uani 1 1 d . . .
C52A C 0.2880(4) 1.0053(4) 0.5044(2) 0.0275(13) Uani 1 1 d . . .
H52A H 0.3370 1.0225 0.5218 0.033 Uiso 1 1 calc R U .
C53A C 0.2697(4) 1.0322(4) 0.4514(3) 0.0316(14) Uani 1 1 d . . .
H53A H 0.3068 1.0670 0.4326 0.038 Uiso 1 1 calc R U .
C54A C 0.1994(4) 1.0097(4) 0.4252(3) 0.0313(13) Uani 1 1 d . . .
C55A C 0.1452(4) 0.9592(5) 0.4537(3) 0.0361(15) Uani 1 1 d . . .
H55A H 0.0956 0.9442 0.4365 0.043 Uiso 1 1 calc R U .
C56A C 0.1630(4) 0.9311(5) 0.5065(3) 0.0355(15) Uani 1 1 d . . .
H56A H 0.1256 0.8965 0.5251 0.043 Uiso 1 1 calc R U .
F22B F 0.4039(3) 0.8682(3) 0.40500(18) 0.0547(11) Uani 1 1 d . . .
N11B N 0.2414(3) 0.6969(4) 0.48502(19) 0.0280(11) Uani 1 1 d . . .
C12B C 0.2846(4) 0.7525(5) 0.4530(2) 0.0292(13) Uani 1 1 d . . .
C13B C 0.2546(4) 0.7763(5) 0.4007(3) 0.0375(16) Uani 1 1 d . . .
H13B H 0.2852 0.8132 0.3780 0.045 Uiso 1 1 calc R U .
C14B C 0.1810(5) 0.7468(5) 0.3817(3) 0.0432(17) Uani 1 1 d . . .
H14B H 0.1609 0.7624 0.3461 0.052 Uiso 1 1 calc R U .
C15B C 0.1372(4) 0.6940(5) 0.4159(3) 0.0408(16) Uani 1 1 d . . .
H15B H 0.0857 0.6746 0.4047 0.049 Uiso 1 1 calc R U .
C16B C 0.1707(4) 0.6702(4) 0.4669(2) 0.0295(13) Uani 1 1 d . . .
H16B H 0.1410 0.6326 0.4900 0.035 Uiso 1 1 calc R U .
F24B F 0.5551(2) 0.8780(4) 0.5693(2) 0.0659(14) Uani 1 1 d . . .
C21B C 0.3586(4) 0.7824(4) 0.4803(2) 0.0295(13) Uani 1 1 d . . .
C22B C 0.4138(4) 0.8408(5) 0.4576(3) 0.0405(16) Uani 1 1 d . . .
C23B C 0.4809(4) 0.8732(5) 0.4867(3) 0.0450(18) Uani 1 1 d . . .
H23B H 0.5181 0.9122 0.4705 0.054 Uiso 1 1 calc R U .
C24B C 0.4906(4) 0.8462(6) 0.5397(3) 0.0463(19) Uani 1 1 d . . .
C25B C 0.4396(4) 0.7865(5) 0.5647(3) 0.0384(16) Uani 1 1 d . . .
H25B H 0.4500 0.7684 0.6015 0.046 Uiso 1 1 calc R U .
C26B C 0.3721(3) 0.7530(5) 0.5351(2) 0.0277(13) Uani 1 1 d . . .
F22C F 0.4994(2) 0.3836(3) 0.59993(15) 0.0452(10) Uani 1 1 d . . .
N11C N 0.3532(3) 0.6252(4) 0.63119(19) 0.0284(11) Uani 1 1 d . . .
C12C C 0.4044(3) 0.5500(5) 0.6288(2) 0.0297(13) Uani 1 1 d . . .
C13C C 0.4496(4) 0.5229(6) 0.6755(3) 0.0426(17) Uani 1 1 d . . .
H13C H 0.4858 0.4708 0.6743 0.051 Uiso 1 1 calc R U .
C14C C 0.4416(4) 0.5722(7) 0.7236(3) 0.052(2) Uani 1 1 d . . .
H14C H 0.4731 0.5549 0.7552 0.062 Uiso 1 1 calc R U .
C15C C 0.3883(4) 0.6460(6) 0.7252(3) 0.0475(19) Uani 1 1 d . . .
H15C H 0.3814 0.6790 0.7581 0.057 Uiso 1 1 calc R U .
C16C C 0.3446(4) 0.6720(5) 0.6784(3) 0.0366(15) Uani 1 1 d . . .
H16C H 0.3079 0.7237 0.6794 0.044 Uiso 1 1 calc R U .
F24C F 0.4011(2) 0.4020(3) 0.41969(14) 0.0418(9) Uani 1 1 d . . .
C21C C 0.4068(3) 0.5076(5) 0.5751(2) 0.0281(13) Uani 1 1 d . . .
C22C C 0.4511(3) 0.4285(5) 0.5616(2) 0.0328(14) Uani 1 1 d . . .
C23C C 0.4507(3) 0.3907(5) 0.5100(2) 0.0314(14) Uani 1 1 d . . .
H23C H 0.4818 0.3361 0.5018 0.038 Uiso 1 1 calc R U .
C24C C 0.4025(3) 0.4369(5) 0.4710(2) 0.0295(13) Uani 1 1 d . . .
C25C C 0.3564(3) 0.5160(5) 0.4812(2) 0.0282(13) Uani 1 1 d . . .
H25C H 0.3243 0.5447 0.4526 0.034 Uiso 1 1 calc R U .
C26C C 0.3567(3) 0.5546(4) 0.5337(2) 0.0251(12) Uani 1 1 d . . .
C11D C 0.1032(4) 1.3979(5) 0.4331(2) 0.0310(14) Uani 1 1 d . . .
O12D O 0.0740(3) 1.4607(4) 0.45455(18) 0.0410(11) Uani 1 1 d . . .
C21D C 0.0869(4) 1.2075(5) 0.4307(3) 0.0349(15) Uani 1 1 d . . .
O22D O 0.0434(3) 1.1566(4) 0.4505(2) 0.0515(14) Uani 1 1 d . . .
C31D C 0.2276(4) 1.2843(5) 0.4624(2) 0.0319(14) Uani 1 1 d . . .
O32D O 0.2646(3) 1.2770(4) 0.5012(2) 0.0476(13) Uani 1 1 d . . .
N11S N 0.2500 0.8990(11) 0.7500 0.084(4) Uiso 1 2 d S U P
O12S O 0.2500 0.8171(10) 0.7500 0.102(4) Uiso 1 2 d S U P
O13S O 0.2836(9) 0.9552(11) 0.7221(6) 0.196(6) Uiso 1 1 d . U .
N21S N 0.7500 0.1648(8) 0.7500 0.062(3) Uiso 1 2 d S U P
O22S O 0.7500 0.2578(9) 0.7500 0.090(3) Uiso 1 2 d S U P
O23S O 0.6925(4) 0.1231(5) 0.7644(3) 0.082(2) Uiso 1 1 d . U .
N31S N 0.9639(5) 0.3582(6) 0.7129(3) 0.074(2) Uiso 1 1 d D U .
C32S C 0.9600(6) 0.3034(7) 0.7467(4) 0.076(3) Uiso 1 1 d D U .
C33S C 0.9490(10) 0.2372(11) 0.7924(6) 0.147(6) Uiso 1 1 d D U .
H33B H 0.8934 0.2272 0.7955 0.221 Uiso 1 1 calc R U .
H33C H 0.9726 0.2661 0.8258 0.221 Uiso 1 1 calc R U .
H33D H 0.9738 0.1741 0.7861 0.221 Uiso 1 1 calc R U .

loop_
_atom_site_aniso_label
_atom_site_aniso_U_11
_atom_site_aniso_U_22
_atom_site_aniso_U_33
_atom_site_aniso_U_23
_atom_site_aniso_U_13
_atom_site_aniso_U_12
Ir1 0.01573(11) 0.03240(14) 0.02297(11) -0.00385(9) 0.00403(8) -0.00387(9)
Re1 0.02062(12) 0.02727(13) 0.02346(11) 0.00323(9) 0.00615(8) 0.00058(9)
Cl1 0.0243(7) 0.0434(9) 0.0298(7) 0.0054(6) 0.0077(6) 0.0002(6)
N11A 0.021(2) 0.034(3) 0.027(2) -0.004(2) 0.0004(19) -0.001(2)
C12A 0.018(3) 0.041(4) 0.024(3) 0.007(3) -0.002(2) 0.000(3)
C13A 0.023(3) 0.046(4) 0.035(3) 0.004(3) 0.004(3) -0.005(3)
C14A 0.031(3) 0.041(4) 0.054(4) 0.008(3) 0.009(3) -0.016(3)
C15A 0.033(4) 0.043(4) 0.056(4) -0.002(3) 0.005(3) -0.007(3)
C16A 0.029(3) 0.036(4) 0.040(3) -0.004(3) 0.005(3) -0.007(3)
N21A 0.029(3) 0.030(3) 0.032(3) -0.004(2) 0.010(2) -0.002(2)
N22A 0.019(2) 0.026(3) 0.023(2) 0.002(2) 0.0006(18) -0.008(2)
C23A 0.021(3) 0.036(4) 0.028(3) 0.002(3) 0.001(2) 0.001(3)
C24A 0.025(3) 0.045(4) 0.031(3) 0.005(3) 0.012(2) 0.009(3)
C25A 0.031(3) 0.040(4) 0.037(3) -0.001(3) 0.011(3) 0.008(3)
C26A 0.038(3) 0.027(3) 0.035(3) -0.002(3) 0.007(3) -0.009(3)
N31A 0.028(2) 0.026(3) 0.021(2) -0.001(2) 0.0010(19) 0.004(2)
C32A 0.022(3) 0.031(3) 0.020(3) 0.000(2) 0.000(2) -0.001(2)
C33A 0.026(3) 0.048(4) 0.020(3) -0.002(3) 0.005(2) -0.005(3)
C34A 0.039(4) 0.044(4) 0.026(3) 0.004(3) 0.006(3) -0.016(3)
C35A 0.051(4) 0.027(4) 0.030(3) 0.000(3) 0.002(3) -0.007(3)
C36A 0.034(3) 0.033(4) 0.028(3) -0.002(3) 0.008(3) 0.001(3)
N41A 0.042(3) 0.022(3) 0.034(3) -0.005(2) 0.005(2) 0.003(2)
N42A 0.029(3) 0.025(3) 0.027(2) 0.001(2) -0.002(2) -0.002(2)
C43A 0.019(3) 0.038(4) 0.021(3) -0.002(2) 0.001(2) 0.002(3)
C44A 0.042(4) 0.042(4) 0.035(3) -0.001(3) 0.009(3) 0.008(3)
C45A 0.056(4) 0.034(4) 0.037(4) -0.006(3) 0.011(3) 0.017(3)
C46A 0.045(4) 0.020(3) 0.042(4) -0.002(3) 0.001(3) -0.001(3)
C51A 0.035(3) 0.020(3) 0.032(3) -0.001(2) 0.005(3) 0.003(3)
C52A 0.028(3) 0.019(3) 0.037(3) 0.002(2) 0.005(2) -0.003(2)
C53A 0.029(3) 0.022(3) 0.044(4) 0.006(3) 0.007(3) -0.003(3)
C54A 0.036(3) 0.021(3) 0.037(3) -0.001(3) 0.001(3) -0.002(3)
C55A 0.033(3) 0.026(3) 0.048(4) 0.005(3) -0.004(3) -0.008(3)
C56A 0.031(3) 0.033(4) 0.043(4) 0.004(3) 0.008(3) -0.007(3)
F22B 0.070(3) 0.045(3) 0.054(3) 0.011(2) 0.029(2) -0.005(2)
N11B 0.025(3) 0.032(3) 0.027(2) -0.001(2) 0.003(2) 0.001(2)
C12B 0.037(3) 0.025(3) 0.027(3) -0.005(3) 0.007(2) 0.003(3)
C13B 0.055(4) 0.029(4) 0.029(3) -0.001(3) 0.009(3) 0.003(3)
C14B 0.063(5) 0.034(4) 0.032(3) -0.001(3) -0.003(3) 0.007(4)
C15B 0.042(4) 0.037(4) 0.041(4) -0.006(3) -0.014(3) 0.001(3)
C16B 0.035(3) 0.021(3) 0.032(3) -0.004(2) 0.001(3) -0.002(3)
F24B 0.036(2) 0.079(3) 0.084(3) -0.029(3) 0.015(2) -0.032(2)
C21B 0.033(3) 0.025(3) 0.033(3) -0.007(3) 0.015(3) 0.001(3)
C22B 0.043(4) 0.033(4) 0.048(4) -0.006(3) 0.025(3) -0.002(3)
C23B 0.042(4) 0.031(4) 0.066(5) -0.010(3) 0.028(4) -0.014(3)
C24B 0.026(3) 0.045(4) 0.070(5) -0.028(4) 0.014(3) -0.015(3)
C25B 0.025(3) 0.053(4) 0.039(4) -0.017(3) 0.010(3) -0.013(3)
C26B 0.025(3) 0.028(3) 0.031(3) -0.007(3) 0.010(2) -0.001(3)
F22C 0.041(2) 0.057(3) 0.036(2) 0.0023(19) -0.0044(17) 0.016(2)
N11C 0.018(2) 0.042(3) 0.025(2) -0.002(2) 0.0023(19) -0.001(2)
C12C 0.023(3) 0.038(4) 0.028(3) -0.002(3) 0.001(2) -0.005(3)
C13C 0.035(4) 0.062(5) 0.030(3) -0.003(3) -0.003(3) 0.008(3)
C14C 0.041(4) 0.083(6) 0.029(3) -0.009(4) -0.009(3) 0.003(4)
C15C 0.046(4) 0.072(6) 0.025(3) -0.016(3) 0.000(3) -0.002(4)
C16C 0.029(3) 0.051(4) 0.030(3) -0.011(3) 0.005(3) 0.002(3)
F24C 0.039(2) 0.054(3) 0.0310(19) -0.0173(18) -0.0003(16) 0.0091(19)
C21C 0.016(3) 0.040(4) 0.028(3) -0.004(3) 0.002(2) -0.002(2)
C22C 0.022(3) 0.044(4) 0.033(3) 0.003(3) 0.000(2) 0.002(3)
C23C 0.026(3) 0.033(4) 0.035(3) -0.005(3) 0.004(2) 0.006(3)
C24C 0.024(3) 0.036(4) 0.028(3) -0.009(3) 0.005(2) -0.001(3)
C25C 0.021(3) 0.037(4) 0.026(3) -0.003(3) -0.002(2) -0.004(3)
C26C 0.020(3) 0.029(3) 0.027(3) -0.007(2) 0.005(2) -0.009(2)
C11D 0.030(3) 0.037(4) 0.027(3) 0.006(3) 0.008(2) -0.002(3)
O12D 0.036(3) 0.048(3) 0.040(3) -0.008(2) 0.008(2) 0.010(2)
C21D 0.031(3) 0.038(4) 0.035(3) 0.015(3) 0.005(3) 0.001(3)
O22D 0.038(3) 0.060(4) 0.058(3) 0.028(3) 0.012(2) 0.000(3)
C31D 0.045(4) 0.028(3) 0.025(3) -0.003(3) 0.012(3) 0.000(3)
O32D 0.053(3) 0.046(3) 0.043(3) 0.002(2) -0.001(2) 0.003(2)

loop_
_atom_type_symbol
_atom_type_description
_atom_type_scat_dispersion_real
_atom_type_scat_dispersion_imag
_atom_type_scat_source
C C 0.0033 0.0016 'International Tables Vol C Tables 4.2.6.8 and 6.1.1.4'
N N 0.0061 0.0033 'International Tables Vol C Tables 4.2.6.8 and 6.1.1.4'
O O 0.0106 0.0060 'International Tables Vol C Tables 4.2.6.8 and 6.1.1.4'
F F 0.0171 0.0103 'International Tables Vol C Tables 4.2.6.8 and 6.1.1.4'
Cl Cl 0.1484 0.1585 'International Tables Vol C Tables 4.2.6.8 and 6.1.1.4'
Re Re -1.0185 7.2310 'International Tables Vol C Tables 4.2.6.8 and 6.1.1.4'
Ir Ir -1.4442 7.9887 'International Tables Vol C Tables 4.2.6.8 and 6.1.1.4'
H H 0.0000 0.0000 'International Tables Vol C Tables 4.2.6.8 and 6.1.1.4'

loop_
_geom_angle_atom_site_label_1
_geom_angle_atom_site_label_2
_geom_angle_atom_site_label_3
_geom_angle
_geom_angle_site_symmetry_1
_geom_angle_site_symmetry_3
C26C Ir1 C26B 86.3(2) . .
C26C Ir1 N11B 95.0(2) . .
C26B Ir1 N11B 80.2(2) . .
C26C Ir1 N11C 80.5(2) . .
C26B Ir1 N11C 95.3(2) . .
N11B Ir1 N11C 173.89(19) . .
C26C Ir1 N22A 169.0(2) . .
C26B Ir1 N22A 104.2(2) . .
N11B Ir1 N22A 89.94(18) . .
N11C Ir1 N22A 95.16(18) . .
C26C Ir1 N11A 94.0(2) . .
C26B Ir1 N11A 177.2(2) . .
N11B Ir1 N11A 97.01(19) . .
N11C Ir1 N11A 87.52(19) . .
N22A Ir1 N11A 75.65(18) . .
C21D Re1 C11D 86.3(3) . .
C21D Re1 C31D 89.4(3) . .
C11D Re1 C31D 88.8(3) . .
C21D Re1 N42A 103.7(3) . .
C11D Re1 N42A 170.0(2) . .
C31D Re1 N42A 91.8(2) . .
C21D Re1 N31A 175.6(2) . .
C11D Re1 N31A 96.2(2) . .
C31D Re1 N31A 94.3(2) . .
N42A Re1 N31A 73.78(18) . .
C21D Re1 Cl1 92.4(2) . .
C11D Re1 Cl1 95.41(19) . .
C31D Re1 Cl1 175.48(18) . .
N42A Re1 Cl1 83.71(13) . .
N31A Re1 Cl1 83.78(12) . .
C16A N11A C12A 118.4(5) . .
C16A N11A Ir1 125.2(4) . .
C12A N11A Ir1 116.4(4) . .
N11A C12A C13A 121.6(6) . .
N11A C12A C23A 115.0(5) . .
C13A C12A C23A 123.4(6) . .
C14A C13A C12A 119.5(6) . .
C14A C13A H13A 120.3 . .
C12A C13A H13A 120.3 . .
C13A C14A C15A 119.1(6) . .
C13A C14A H14A 120.4 . .
C15A C14A H14A 120.4 . .
C16A C15A C14A 118.7(7) . .
C16A C15A H15A 120.7 . .
C14A C15A H15A 120.7 . .
N11A C16A C15A 122.8(6) . .
N11A C16A H16A 118.6 . .
C15A C16A H16A 118.6 . .
C25A N21A N22A 111.4(5) . .
C25A N21A C26A 127.0(6) . .
N22A N21A C26A 121.0(5) . .
C23A N22A N21A 104.2(5) . .
C23A N22A Ir1 116.8(4) . .
N21A N22A Ir1 138.9(4) . .
N22A C23A C24A 111.4(6) . .
N22A C23A C12A 116.1(5) . .
C24A C23A C12A 132.5(6) . .
C25A C24A C23A 105.1(5) . .
C25A C24A H24A 127.4 . .
C23A C24A H24A 127.4 . .
N21A C25A C24A 107.9(6) . .
N21A C25A H25A 126.0 . .
C24A C25A H25A 126.0 . .
N21A C26A C51A 112.1(5) . .
N21A C26A H26A 109.2 . .
C51A C26A H26A 109.2 . .
N21A C26A H26B 109.2 . .
C51A C26A H26B 109.2 . .
H26A C26A H26B 107.9 . .
C36A N31A C32A 117.4(5) . .
C36A N31A Re1 125.2(4) . .
C32A N31A Re1 117.4(4) . .
N31A C32A C33A 122.0(6) . .
N31A C32A C43A 114.6(5) . .
C33A C32A C43A 123.3(5) . .
C34A C33A C32A 119.3(6) . .
C34A C33A H33A 120.4 . .
C32A C33A H33A 120.4 . .
C35A C34A C33A 119.6(6) . .
C35A C34A H34A 120.2 . .
C33A C34A H34A 120.2 . .
C34A C35A C36A 118.2(6) . .
C34A C35A H35A 120.9 . .
C36A C35A H35A 120.9 . .
N31A C36A C35A 123.4(6) . .
N31A C36A H36A 118.3 . .
C35A C36A H36A 118.3 . .
C45A N41A N42A 110.1(5) . .
C45A N41A C46A 129.3(6) . .
N42A N41A C46A 120.7(5) . .
N41A N42A C43A 106.2(5) . .
N41A N42A Re1 136.9(4) . .
C43A N42A Re1 116.9(4) . .
N42A C43A C44A 109.9(6) . .
N42A C43A C32A 117.1(5) . .
C44A C43A C32A 132.9(6) . .
C45A C44A C43A 104.4(6) . .
C45A C44A H44A 127.8 . .
C43A C44A H44A 127.8 . .
N41A C45A C44A 109.4(6) . .
N41A C45A H45A 125.3 . .
C44A C45A H45A 125.3 . .
N41A C46A C54A 113.3(5) . .
N41A C46A H46A 108.9 . .
C54A C46A H46A 108.9 . .
N41A C46A H46B 108.9 . .
C54A C46A H46B 108.9 . .
H46A C46A H46B 107.7 . .
C56A C51A C52A 118.1(6) . .
C56A C51A C26A 123.1(6) . .
C52A C51A C26A 118.8(6) . .
C53A C52A C51A 120.4(6) . .
C53A C52A H52A 119.8 . .
C51A C52A H52A 119.8 . .
C54A C53A C52A 121.5(6) . .
C54A C53A H53A 119.3 . .
C52A C53A H53A 119.3 . .
C53A C54A C55A 118.4(6) . .
C53A C54A C46A 123.4(6) . .
C55A C54A C46A 118.1(6) . .
C56A C55A C54A 120.7(6) . .
C56A C55A H55A 119.7 . .
C54A C55A H55A 119.7 . .
C55A C56A C51A 120.9(6) . .
C55A C56A H56A 119.6 . .
C51A C56A H56A 119.6 . .
C16B N11B C12B 119.3(5) . .
C16B N11B Ir1 124.1(4) . .
C12B N11B Ir1 116.6(4) . .
N11B C12B C13B 119.4(6) . .
N11B C12B C21B 112.7(5) . .
C13B C12B C21B 127.8(6) . .
C14B C13B C12B 120.9(6) . .
C14B C13B H13B 119.6 . .
C12B C13B H13B 119.6 . .
C13B C14B C15B 118.5(6) . .
C13B C14B H14B 120.8 . .
C15B C14B H14B 120.8 . .
C14B C15B C16B 118.2(7) . .
C14B C15B H15B 120.9 . .
C16B C15B H15B 120.9 . .
N11B C16B C15B 123.6(6) . .
N11B C16B H16B 118.2 . .
C15B C16B H16B 118.2 . .
C22B C21B C26B 118.8(6) . .
C22B C21B C12B 125.1(6) . .
C26B C21B C12B 115.9(5) . .
F22B C22B C23B 116.7(6) . .
F22B C22B C21B 120.6(7) . .
C23B C22B C21B 122.8(7) . .
C24B C23B C22B 116.7(6) . .
C24B C23B H23B 121.6 . .
C22B C23B H23B 121.6 . .
F24B C24B C23B 118.1(6) . .
F24B C24B C25B 118.0(7) . .
C23B C24B C25B 123.9(7) . .
C24B C25B C26B 119.3(7) . .
C24B C25B H25B 120.4 . .
C26B C25B H25B 120.4 . .
C25B C26B C21B 118.4(6) . .
C25B C26B Ir1 127.6(5) . .
C21B C26B Ir1 113.9(4) . .
C16C N11C C12C 120.7(5) . .
C16C N11C Ir1 123.2(4) . .
C12C N11C Ir1 116.1(4) . .
N11C C12C C13C 119.1(6) . .
N11C C12C C21C 114.0(5) . .
C13C C12C C21C 126.8(6) . .
C14C C13C C12C 119.9(7) . .
C14C C13C H13C 120.0 . .
C12C C13C H13C 120.0 . .
C15C C14C C13C 119.7(7) . .
C15C C14C H14C 120.2 . .
C13C C14C H14C 120.2 . .
C14C C15C C16C 119.4(6) . .
C14C C15C H15C 120.3 . .
C16C C15C H15C 120.3 . .
N11C C16C C15C 121.1(6) . .
N11C C16C H16C 119.5 . .
C15C C16C H16C 119.5 . .
C22C C21C C26C 119.2(5) . .
C22C C21C C12C 126.2(6) . .
C26C C21C C12C 114.6(5) . .
F22C C22C C23C 116.0(6) . .
F22C C22C C21C 120.2(5) . .
C23C C22C C21C 123.8(6) . .
C24C C23C C22C 116.0(6) . .
C24C C23C H23C 122.0 . .
C22C C23C H23C 122.0 . .
F24C C24C C25C 118.7(5) . .
F24C C24C C23C 117.6(5) . .
C25C C24C C23C 123.8(5) . .
C24C C25C C26C 120.3(6) . .
C24C C25C H25C 119.9 . .
C26C C25C H25C 119.9 . .
C25C C26C C21C 117.0(5) . .
C25C C26C Ir1 128.2(5) . .
C21C C26C Ir1 114.7(4) . .
O12D C11D Re1 177.8(6) . .
O22D C21D Re1 178.0(6) . .
O32D C31D Re1 175.2(6) . .
O12S N11S O13S 129.3(9) . .
O12S N11S O13S 129.3(9) . 2_556
O13S N11S O13S 101.4(19) . 2_556
O23S N21S O23S 124.4(12) 2_656 .
O23S N21S O22S 117.8(6) 2_656 .
O23S N21S O22S 117.8(6) . .
N31S C32S C33S 174.9(14) . .
C32S C33S H33B 109.5 . .
C32S C33S H33C 109.5 . .
H33B C33S H33C 109.5 . .
C32S C33S H33D 109.5 . .
H33B C33S H33D 109.5 . .
H33C C33S H33D 109.5 . .

loop_
_geom_bond_atom_site_label_1
_geom_bond_atom_site_label_2
_geom_bond_distance
_geom_bond_site_symmetry_2
Ir1 C26C 1.985(6) .
Ir1 C26B 2.002(6) .
Ir1 N11B 2.047(5) .
Ir1 N11C 2.054(5) .
Ir1 N22A 2.127(5) .
Ir1 N11A 2.152(5) .
Re1 C21D 1.907(6) .
Re1 C11D 1.921(7) .
Re1 C31D 1.943(7) .
Re1 N42A 2.177(5) .
Re1 N31A 2.196(5) .
Re1 Cl1 2.4770(15) .
N11A C16A 1.339(8) .
N11A C12A 1.352(7) .
C12A C13A 1.391(8) .
C12A C23A 1.459(9) .
C13A C14A 1.371(10) .
C13A H13A 0.9500 .
C14A C15A 1.386(10) .
C14A H14A 0.9500 .
C15A C16A 1.384(9) .
C15A H15A 0.9500 .
C16A H16A 0.9500 .
N21A C25A 1.356(8) .
N21A N22A 1.363(7) .
N21A C26A 1.456(8) .
N22A C23A 1.349(7) .
C23A C24A 1.400(9) .
C24A C25A 1.357(10) .
C24A H24A 0.9500 .
C25A H25A 0.9500 .
C26A C51A 1.503(9) .
C26A H26A 0.9900 .
C26A H26B 0.9900 .
N31A C36A 1.340(8) .
N31A C32A 1.363(7) .
C32A C33A 1.380(8) .
C32A C43A 1.441(9) .
C33A C34A 1.378(10) .
C33A H33A 0.9500 .
C34A C35A 1.373(10) .
C34A H34A 0.9500 .
C35A C36A 1.389(9) .
C35A H35A 0.9500 .
C36A H36A 0.9500 .
N41A C45A 1.343(8) .
N41A N42A 1.347(7) .
N41A C46A 1.460(8) .
N42A C43A 1.354(8) .
C43A C44A 1.402(9) .
C44A C45A 1.362(10) .
C44A H44A 0.9500 .
C45A H45A 0.9500 .
C46A C54A 1.513(9) .
C46A H46A 0.9900 .
C46A H46B 0.9900 .
C51A C56A 1.387(9) .
C51A C52A 1.400(8) .
C52A C53A 1.381(9) .
C52A H52A 0.9500 .
C53A C54A 1.367(9) .
C53A H53A 0.9500 .
C54A C55A 1.401(9) .
C55A C56A 1.377(9) .
C55A H55A 0.9500 .
C56A H56A 0.9500 .
F22B C22B 1.358(8) .
N11B C16B 1.321(8) .
N11B C12B 1.363(8) .
C12B C13B 1.399(9) .
C12B C21B 1.459(9) .
C13B C14B 1.382(10) .
C13B H13B 0.9500 .
C14B C15B 1.382(11) .
C14B H14B 0.9500 .
C15B C16B 1.390(9) .
C15B H15B 0.9500 .
C16B H16B 0.9500 .
F24B C24B 1.357(8) .
C21B C22B 1.395(9) .
C21B C26B 1.421(9) .
C22B C23B 1.390(10) .
C23B C24B 1.364(11) .
C23B H23B 0.9500 .
C24B C25B 1.385(10) .
C25B C26B 1.405(8) .
C25B H25B 0.9500 .
F22C C22C 1.361(7) .
N11C C16C 1.356(8) .
N11C C12C 1.361(8) .
C12C C13C 1.397(9) .
C12C C21C 1.456(8) .
C13C C14C 1.388(10) .
C13C H13C 0.9500 .
C14C C15C 1.369(11) .
C14C H14C 0.9500 .
C15C C16C 1.380(10) .
C15C H15C 0.9500 .
C16C H16C 0.9500 .
F24C C24C 1.359(7) .
C21C C22C 1.383(9) .
C21C C26C 1.442(8) .
C22C C23C 1.381(9) .
C23C C24C 1.381(9) .
C23C H23C 0.9500 .
C24C C25C 1.378(9) .
C25C C26C 1.407(8) .
C25C H25C 0.9500 .
C11D O12D 1.147(8) .
C21D O22D 1.161(8) .
C31D O32D 1.117(8) .
N11S O12S 1.120(16) .
N11S O13S 1.213(15) .
N11S O13S 1.213(15) 2_556
N21S O23S 1.223(8) 2_656
N21S O23S 1.223(8) .
N21S O22S 1.271(14) .
N31S C32S 1.132(7) .
C32S C33S 1.475(8) .
C33S H33B 0.9800 .
C33S H33C 0.9800 .
C33S H33D 0.9800 .

loop_
_geom_torsion_atom_site_label_1
_geom_torsion_atom_site_label_2
_geom_torsion_atom_site_label_3
_geom_torsion_atom_site_label_4
_geom_torsion
C16A N11A C12A C13A 0.6(8)
Ir1 N11A C12A C13A -176.6(4)
C16A N11A C12A C23A 179.9(5)
Ir1 N11A C12A C23A 2.6(6)
N11A C12A C13A C14A -0.1(9)
C23A C12A C13A C14A -179.3(6)
C12A C13A C14A C15A -0.1(10)
C13A C14A C15A C16A -0.2(11)
C12A N11A C16A C15A -0.9(9)
Ir1 N11A C16A C15A 176.0(5)
C14A C15A C16A N11A 0.8(11)
C25A N21A N22A C23A -1.5(6)
C26A N21A N22A C23A -173.2(5)
C25A N21A N22A Ir1 -175.9(4)
C26A N21A N22A Ir1 12.4(9)
N21A N22A C23A C24A 1.4(6)
Ir1 N22A C23A C24A 177.2(4)
N21A N22A C23A C12A -177.1(5)
Ir1 N22A C23A C12A -1.2(6)
N11A C12A C23A N22A -0.9(7)
C13A C12A C23A N22A 178.3(5)
N11A C12A C23A C24A -179.0(6)
C13A C12A C23A C24A 0.2(10)
N22A C23A C24A C25A -0.7(7)
C12A C23A C24A C25A 177.4(6)
N22A N21A C25A C24A 1.1(7)
C26A N21A C25A C24A 172.2(6)
C23A C24A C25A N21A -0.2(7)
C25A N21A C26A C51A -92.4(7)
N22A N21A C26A C51A 78.0(7)
C36A N31A C32A C33A 1.2(8)
Re1 N31A C32A C33A 179.1(4)
C36A N31A C32A C43A -175.2(5)
Re1 N31A C32A C43A 2.7(6)
N31A C32A C33A C34A -1.0(9)
C43A C32A C33A C34A 175.1(5)
C32A C33A C34A C35A 0.1(9)
C33A C34A C35A C36A 0.5(10)
C32A N31A C36A C35A -0.6(9)
Re1 N31A C36A C35A -178.2(5)
C34A C35A C36A N31A -0.3(10)
C45A N41A N42A C43A 1.1(7)
C46A N41A N42A C43A -179.3(5)
C45A N41A N42A Re1 -177.6(5)
C46A N41A N42A Re1 2.0(9)
N41A N42A C43A C44A -1.1(6)
Re1 N42A C43A C44A 177.9(4)
N41A N42A C43A C32A 175.3(5)
Re1 N42A C43A C32A -5.7(6)
N31A C32A C43A N42A 2.0(7)
C33A C32A C43A N42A -174.4(5)
N31A C32A C43A C44A 177.3(6)
C33A C32A C43A C44A 1.0(10)
N42A C43A C44A C45A 0.7(7)
C32A C43A C44A C45A -174.9(6)
N42A N41A C45A C44A -0.7(8)
C46A N41A C45A C44A 179.8(6)
C43A C44A C45A N41A 0.0(8)
C45A N41A C46A C54A 100.1(8)
N42A N41A C46A C54A -79.5(7)
N21A C26A C51A C56A 15.8(9)
N21A C26A C51A C52A -165.7(5)
C56A C51A C52A C53A -1.8(9)
C26A C51A C52A C53A 179.7(6)
C51A C52A C53A C54A 0.9(10)
C52A C53A C54A C55A 0.7(10)
C52A C53A C54A C46A -176.8(6)
N41A C46A C54A C53A -13.5(9)
N41A C46A C54A C55A 168.9(6)
C53A C54A C55A C56A -1.4(10)
C46A C54A C55A C56A 176.3(6)
C54A C55A C56A C51A 0.5(10)
C52A C51A C56A C55A 1.1(10)
C26A C51A C56A C55A 179.6(6)
C16B N11B C12B C13B -3.0(9)
Ir1 N11B C12B C13B 177.8(5)
C16B N11B C12B C21B 175.4(5)
Ir1 N11B C12B C21B -3.8(7)
N11B C12B C13B C14B 2.0(9)
C21B C12B C13B C14B -176.1(6)
C12B C13B C14B C15B 0.7(10)
C13B C14B C15B C16B -2.4(10)
C12B N11B C16B C15B 1.3(9)
Ir1 N11B C16B C15B -179.6(5)
C14B C15B C16B N11B 1.4(10)
N11B C12B C21B C22B -179.0(6)
C13B C12B C21B C22B -0.8(10)
N11B C12B C21B C26B -2.4(8)
C13B C12B C21B C26B 175.8(6)
C26B C21B C22B F22B 178.2(6)
C12B C21B C22B F22B -5.4(10)
C26B C21B C22B C23B -1.3(10)
C12B C21B C22B C23B 175.1(6)
F22B C22B C23B C24B 179.6(6)
C21B C22B C23B C24B -0.8(11)
C22B C23B C24B F24B -179.0(6)
C22B C23B C24B C25B 2.5(11)
F24B C24B C25B C26B 179.6(6)
C23B C24B C25B C26B -1.9(11)
C24B C25B C26B C21B -0.4(9)
C24B C25B C26B Ir1 176.8(5)
C22B C21B C26B C25B 1.9(9)
C12B C21B C26B C25B -174.8(6)
C22B C21B C26B Ir1 -175.7(5)
C12B C21B C26B Ir1 7.6(7)
C16C N11C C12C C13C -1.5(9)
Ir1 N11C C12C C13C 178.4(5)
C16C N11C C12C C21C -179.8(6)
Ir1 N11C C12C C21C 0.0(7)
N11C C12C C13C C14C 0.3(10)
C21C C12C C13C C14C 178.4(7)
C12C C13C C14C C15C 1.3(12)
C13C C14C C15C C16C -1.7(12)
C12C N11C C16C C15C 1.0(10)
Ir1 N11C C16C C15C -178.8(5)
C14C C15C C16C N11C 0.6(11)
N11C C12C C21C C22C -177.4(6)
C13C C12C C21C C22C 4.4(11)
N11C C12C C21C C26C 1.9(8)
C13C C12C C21C C26C -176.3(6)
C26C C21C C22C F22C 179.4(5)
C12C C21C C22C F22C -1.3(10)
C26C C21C C22C C23C 0.2(10)
C12C C21C C22C C23C 179.4(6)
F22C C22C C23C C24C -179.2(5)
C21C C22C C23C C24C 0.0(10)
C22C C23C C24C F24C 179.6(5)
C22C C23C C24C C25C -0.2(9)
F24C C24C C25C C26C -179.6(5)
C23C C24C C25C C26C 0.2(10)
C24C C25C C26C C21C 0.0(8)
C24C C25C C26C Ir1 -175.9(4)
C22C C21C C26C C25C -0.2(8)
C12C C21C C26C C25C -179.6(5)
C22C C21C C26C Ir1 176.3(5)
C12C C21C C26C Ir1 -3.1(7)
